data_7232774
loop_
_publ_author_name
'Cheng, Lin'
'Xue, Chong-Yu'
'Wang, Ying'
'Yang, Dan-Dan'
'Zhang, Ying-Xin'
'Gao, Yi-Xuan'
'Day, Gregory S.'

_publ_section_title
;
 Solvent-induced SC--SC transformation within the ZnII--triazole system: a
 promising MnO4&#x2212; selective luminescent probe
;
_journal_issue 22
_journal_name_full CrystEngComm
_journal_page_first 3390
_journal_paper_doi 10.1039/C9CE00312F
_journal_volume 21
_journal_year 2019
_chemical_formula_sum 'C25 H20.4 Cl5 Cu N10 O0.7'
_chemical_formula_weight 712.90
_space_group_crystal_system monoclinic
_space_group_IT_number 15
_space_group_name_Hall '-C 2yc'
_space_group_name_H-M_alt 'C 1 2/c 1'
_symmetry_space_group_name_Hall '-C 2yc'
_symmetry_space_group_name_H-M 'C 1 2/c 1'
_atom_sites_solution_hydrogens geom
_audit_creation_method SHELXL-2014/7
_audit_update_record
;
2019-04-25 deposited with the CCDC.    2019-05-09 downloaded from the CCDC.
;
_cell_angle_alpha 90
_cell_angle_beta 98.305(11)
_cell_angle_gamma 90
_cell_formula_units_Z 8
_cell_length_a 17.897(2)
_cell_length_b 14.8153(15)
_cell_length_c 21.628(2)
_cell_measurement_reflns_used 2227
_cell_measurement_temperature 293(2)
_cell_measurement_theta_max 29.0938
_cell_measurement_theta_min 3.1846
_cell_volume 5674.5(10)
_computing_structure_refinement 'SHELXL-2014/7 (Sheldrick, 2014)'
_diffrn_ambient_temperature 293(2)
_diffrn_measured_fraction_theta_full 0.998
_diffrn_measured_fraction_theta_max 0.998
_diffrn_measurement_device_type 'CCD area detector'
_diffrn_measurement_method 'phi and omega scans'
_diffrn_radiation_type MoK\a
_diffrn_radiation_wavelength 0.71073
_diffrn_reflns_av_R_equivalents 0.0583
_diffrn_reflns_av_unetI/netI 0.0969
_diffrn_reflns_Laue_measured_fraction_full 0.998
_diffrn_reflns_Laue_measured_fraction_max 0.998
_diffrn_reflns_limit_h_max 21
_diffrn_reflns_limit_h_min -8
_diffrn_reflns_limit_k_max 17
_diffrn_reflns_limit_k_min -11
_diffrn_reflns_limit_l_max 25
_diffrn_reflns_limit_l_min -25
_diffrn_reflns_number 11480
_diffrn_reflns_point_group_measured_fraction_full 0.998
_diffrn_reflns_point_group_measured_fraction_max 0.998
_diffrn_reflns_theta_full 25.007
_diffrn_reflns_theta_max 25.007
_diffrn_reflns_theta_min 3.191
_diffrn_source 'fine-focus sealed tube'
_exptl_absorpt_coefficient_mu 1.281
_exptl_absorpt_correction_T_max 0.8511
_exptl_absorpt_correction_T_min 0.8021
_exptl_absorpt_correction_type multi-scan
_exptl_crystal_colour YELLOW
_exptl_crystal_density_diffrn 1.669
_exptl_crystal_density_meas ?
_exptl_crystal_density_method 'not measured'
_exptl_crystal_description BLOCK
_exptl_crystal_F_000 2880
_exptl_crystal_size_max 0.180
_exptl_crystal_size_mid 0.170
_exptl_crystal_size_min 0.130
_refine_diff_density_max 1.065
_refine_diff_density_min -0.457
_refine_diff_density_rms 0.112
_refine_ls_extinction_method none
_refine_ls_goodness_of_fit_ref 1.063
_refine_ls_hydrogen_treatment constr
_refine_ls_matrix_type full
_refine_ls_number_parameters 388
_refine_ls_number_reflns 5003
_refine_ls_number_restraints 12
_refine_ls_restrained_S_all 1.064
_refine_ls_R_factor_all 0.1026
_refine_ls_R_factor_gt 0.0636
_refine_ls_shift/su_max 0.000
_refine_ls_shift/su_mean 0.000
_refine_ls_structure_factor_coef Fsqd
_refine_ls_weighting_details 'w=1/[\s^2^(Fo^2^)+(0.0722P)^2^+13.4032P] where P=(Fo^2^+2Fc^2^)/3'
_refine_ls_weighting_scheme calc
_refine_ls_wR_factor_gt 0.1526
_refine_ls_wR_factor_ref 0.1708
_reflns_Friedel_coverage 0.000
_reflns_number_gt 3404
_reflns_number_total 5003
_reflns_threshold_expression 'I > 2\s(I)'
_cod_data_source_file c9ce00312f2.cif
_cod_data_source_block P120725D
_cod_depositor_comments
;
The following automatic conversions were performed:

'_exptl_absorpt_correction_type' value 'MULTI-SCAN' changed to
'multi-scan' according to
/home/data/users/saulius/crontab/automatic-downloads/rss-feeds/RSC/lib/dictionaries/cif_core.dic
dictionary named 'cif_core.dic' version 2.4.2 from 2011-04-26.

'_exptl_crystal_density_meas' value 'NONE' was changed to '?' - the
value is perceived as not measured.

Automatic conversion script
Id: cif_fix_values 4973 2017-02-22 13:04:09Z antanas 

 Adding full bibliography for 7232773--7232779.cif.
;
_cod_original_cell_volume 5674.6(11)
_cod_original_formula_sum 'C25 H20.40 Cl5 Cu N10 O0.70'
_cod_database_code 7232774
_shelx_shelxl_version_number 2014/7
_shelx_space_group_comment
;
The symmetry employed for this shelxl refinement is uniquely defined
by the following loop, which should always be used as a source of
symmetry information in preference to the above space-group names.
They are only intended as comments.
;
_shelx_estimated_absorpt_t_min 0.802
_shelx_estimated_absorpt_t_max 0.851

loop_
_space_group_symop_operation_xyz
'x, y, z'
'-x, y, -z+1/2'
'x+1/2, y+1/2, z'
'-x+1/2, y+1/2, -z+1/2'
'-x, -y, -z'
'x, -y, z-1/2'
'-x+1/2, -y+1/2, -z'
'x+1/2, -y+1/2, z-1/2'

loop_
_atom_site_label
_atom_site_type_symbol
_atom_site_fract_x
_atom_site_fract_y
_atom_site_fract_z
_atom_site_U_iso_or_equiv
_atom_site_adp_type
_atom_site_occupancy
_atom_site_site_symmetry_order
_atom_site_calc_flag
_atom_site_refinement_flags_posn
_atom_site_refinement_flags_adp
_atom_site_refinement_flags_occupancy
_atom_site_disorder_assembly
_atom_site_disorder_group
Cu1 Cu 1.17060(4) 0.51167(5) 0.19798(3) 0.0223(2) Uani 1 1 d . . . . .
Cl1 Cl 1.03916(9) 0.53329(10) 0.16612(7) 0.0255(4) Uani 1 1 d . . . . .
Cl2 Cl 1.29444(10) 0.46328(11) 0.19500(8) 0.0336(4) Uani 1 1 d . . . . .
Cl3 Cl 0.14273(11) 0.56238(12) 0.52859(9) 0.0425(5) Uani 1 1 d . . . . .
Cl4 Cl 0.17103(11) 0.45827(14) 0.42232(9) 0.0489(5) Uani 1 1 d . . . . .
Cl5 Cl 0.06511(11) 0.39297(12) 0.50142(8) 0.0426(5) Uani 1 1 d . . . . .
N1 N 0.8080(3) -0.3823(3) 0.3526(2) 0.0209(12) Uani 1 1 d . . . . .
N2 N 0.7631(3) -0.2902(3) 0.4212(2) 0.0277(13) Uani 1 1 d . . . . .
N3 N 0.8166(3) -0.2475(3) 0.3928(2) 0.0229(12) Uani 1 1 d . . . . .
N4 N 0.7569(3) 0.3191(4) 0.6425(3) 0.0358(14) Uani 1 1 d . . . . .
N5 N 0.8226(3) 0.4031(3) 0.7176(2) 0.0257(12) Uani 1 1 d . . . . .
N6 N 0.8325(3) 0.3117(3) 0.6406(2) 0.0251(12) Uani 1 1 d . . . . .
N7 N 1.1545(3) 0.2514(3) 0.2671(3) 0.0346(15) Uani 1 1 d . . . . .
N8 N 1.1489(3) 0.3978(3) 0.2408(2) 0.0222(12) Uani 1 1 d . . . . .
N9 N 1.0982(3) 0.2948(3) 0.2925(2) 0.0211(12) Uani 1 1 d . . . . .
N10 N 0.9255(3) 0.1030(3) 0.4472(2) 0.0213(12) Uani 1 1 d . . . . .
C1 C 0.8970(3) 0.0152(4) 0.4335(3) 0.0185(13) Uani 1 1 d . . . . .
C2 C 0.8809(4) -0.0422(4) 0.4808(3) 0.0231(14) Uani 1 1 d . . . . .
H2A H 0.8896 -0.0222 0.5220 0.028 Uiso 1 1 calc R U . . .
C3 C 0.8831(4) -0.0163(4) 0.3725(3) 0.0238(14) Uani 1 1 d . . . . .
H3A H 0.8934 0.0205 0.3400 0.029 Uiso 1 1 calc R U . . .
C4 C 0.8542(4) -0.1014(4) 0.3594(3) 0.0229(14) Uani 1 1 d . . . . .
H4A H 0.8437 -0.1208 0.3182 0.027 Uiso 1 1 calc R U . . .
C5 C 0.8526(4) -0.1279(4) 0.4684(3) 0.0232(14) Uani 1 1 d . . . . .
H5A H 0.8417 -0.1648 0.5006 0.028 Uiso 1 1 calc R U . . .
C6 C 0.8406(3) -0.1581(4) 0.4073(3) 0.0198(14) Uani 1 1 d . . . . .
C7 C 0.8427(4) -0.3044(4) 0.3527(3) 0.0216(14) Uani 1 1 d . . . . .
H7A H 0.8801 -0.2905 0.3285 0.026 Uiso 1 1 calc R U . . .
C8 C 0.7608(4) -0.3709(4) 0.3953(3) 0.0256(15) Uani 1 1 d . . . . .
H8A H 0.7291 -0.4165 0.4057 0.031 Uiso 1 1 calc R U . . .
C9 C 0.9030(4) 0.1524(4) 0.4983(3) 0.0215(14) Uani 1 1 d . . . . .
C10 C 0.8294(4) 0.1503(4) 0.5103(3) 0.0256(15) Uani 1 1 d . . . . .
H10A H 0.7942 0.1145 0.4857 0.031 Uiso 1 1 calc R U . . .
C11 C 0.9551(4) 0.2050(4) 0.5367(3) 0.0284(15) Uani 1 1 d . . . . .
H11A H 1.0054 0.2050 0.5306 0.034 Uiso 1 1 calc R U . . .
C12 C 0.9330(4) 0.2575(4) 0.5841(3) 0.0290(16) Uani 1 1 d . . . . .
H12A H 0.9678 0.2937 0.6088 0.035 Uiso 1 1 calc R U . . .
C13 C 0.8070(4) 0.2005(4) 0.5583(3) 0.0265(15) Uani 1 1 d . . . . .
H13A H 0.7575 0.1975 0.5663 0.032 Uiso 1 1 calc R U . . .
C14 C 0.8585(4) 0.2551(4) 0.5940(3) 0.0241(15) Uani 1 1 d . . . . .
C15 C 0.8695(4) 0.3621(4) 0.6859(3) 0.0277(16) Uani 1 1 d . . . . .
H15A H 0.9218 0.3674 0.6940 0.033 Uiso 1 1 calc R U . . .
C16 C 0.7552(4) 0.3741(4) 0.6901(3) 0.0304(16) Uani 1 1 d . . . . .
H16A H 0.7104 0.3915 0.7035 0.037 Uiso 1 1 calc R U . . .
C17 C 0.9671(3) 0.1501(4) 0.4056(3) 0.0200(14) Uani 1 1 d . . . . .
C18 C 0.9557(4) 0.2421(4) 0.3957(3) 0.0229(14) Uani 1 1 d . . . . .
H18A H 0.9190 0.2719 0.4143 0.028 Uiso 1 1 calc R U . . .
C19 C 1.0210(4) 0.1064(4) 0.3757(3) 0.0219(14) Uani 1 1 d . . . . .
H19A H 1.0287 0.0448 0.3817 0.026 Uiso 1 1 calc R U . . .
C20 C 1.0629(3) 0.1525(4) 0.3375(3) 0.0198(13) Uani 1 1 d . . . . .
H20A H 1.0978 0.1223 0.3170 0.024 Uiso 1 1 calc R U . . .
C21 C 0.9984(4) 0.2894(4) 0.3584(3) 0.0235(14) Uani 1 1 d . . . . .
H21A H 0.9909 0.3511 0.3524 0.028 Uiso 1 1 calc R U . . .
C22 C 1.0524(3) 0.2451(4) 0.3301(2) 0.0192(13) Uani 1 1 d . . . . .
C23 C 1.1828(4) 0.3164(4) 0.2371(3) 0.0366(18) Uani 1 1 d . . . . .
H23A H 1.2230 0.3077 0.2149 0.044 Uiso 1 1 calc R U . . .
C24 C 1.0958(3) 0.3817(4) 0.2760(3) 0.0190(13) Uani 1 1 d . . . . .
H24A H 1.0621 0.4242 0.2875 0.023 Uiso 1 1 calc R U . . .
C25 C 0.1024(4) 0.4890(5) 0.4697(3) 0.0349(17) Uani 1 1 d . . . . .
H25A H 0.0613 0.5207 0.4436 0.042 Uiso 1 1 calc R U . . .
O1 O 0.0104(18) 0.8765(11) 0.2609(12) 0.058(7) Uani 0.3 1 d . U P A -1
O1' O -0.0623(8) 0.8156(9) 0.2404(5) 0.046(3) Uani 0.4 1 d . U P B -2

loop_
_atom_site_aniso_label
_atom_site_aniso_U_11
_atom_site_aniso_U_22
_atom_site_aniso_U_33
_atom_site_aniso_U_23
_atom_site_aniso_U_13
_atom_site_aniso_U_12
Cu1 0.0293(5) 0.0175(4) 0.0219(4) 0.0016(3) 0.0094(3) -0.0006(3)
Cl1 0.0259(9) 0.0200(8) 0.0317(9) 0.0036(6) 0.0078(7) -0.0037(7)
Cl2 0.0335(10) 0.0306(9) 0.0382(10) 0.0088(7) 0.0101(8) 0.0042(8)
Cl3 0.0437(12) 0.0346(10) 0.0493(11) -0.0079(8) 0.0070(9) -0.0092(9)
Cl4 0.0374(11) 0.0667(14) 0.0446(11) -0.0065(10) 0.0126(9) 0.0037(10)
Cl5 0.0438(12) 0.0403(11) 0.0422(11) -0.0036(8) 0.0018(9) -0.0142(9)
N1 0.026(3) 0.018(3) 0.020(3) 0.001(2) 0.008(2) -0.003(2)
N2 0.033(3) 0.022(3) 0.031(3) 0.002(2) 0.014(3) 0.003(3)
N3 0.030(3) 0.017(3) 0.022(3) 0.001(2) 0.007(2) 0.001(2)
N4 0.035(4) 0.037(3) 0.037(3) -0.009(3) 0.011(3) 0.000(3)
N5 0.031(3) 0.025(3) 0.023(3) 0.000(2) 0.010(3) 0.000(3)
N6 0.029(3) 0.023(3) 0.026(3) -0.002(2) 0.013(2) -0.007(3)
N7 0.044(4) 0.024(3) 0.042(3) 0.009(3) 0.025(3) 0.008(3)
N8 0.028(3) 0.014(3) 0.027(3) 0.000(2) 0.011(2) 0.002(2)
N9 0.026(3) 0.018(3) 0.020(3) 0.003(2) 0.007(2) 0.002(2)
N10 0.028(3) 0.019(3) 0.020(3) -0.005(2) 0.012(2) -0.005(2)
C1 0.016(3) 0.018(3) 0.023(3) -0.002(3) 0.007(3) 0.002(3)
C2 0.029(4) 0.025(3) 0.015(3) -0.002(3) 0.002(3) 0.009(3)
C3 0.029(4) 0.022(3) 0.021(3) 0.002(3) 0.009(3) 0.000(3)
C4 0.028(4) 0.027(4) 0.015(3) -0.006(3) 0.007(3) 0.002(3)
C5 0.030(4) 0.018(3) 0.024(3) 0.002(3) 0.009(3) 0.004(3)
C6 0.021(3) 0.013(3) 0.026(3) -0.002(3) 0.010(3) 0.006(3)
C7 0.026(4) 0.021(3) 0.021(3) -0.003(3) 0.010(3) 0.001(3)
C8 0.030(4) 0.018(3) 0.031(4) -0.003(3) 0.011(3) -0.003(3)
C9 0.027(4) 0.021(3) 0.017(3) -0.004(3) 0.006(3) -0.001(3)
C10 0.027(4) 0.025(3) 0.025(3) -0.009(3) 0.006(3) -0.007(3)
C11 0.020(4) 0.041(4) 0.026(4) -0.006(3) 0.009(3) -0.007(3)
C12 0.031(4) 0.030(4) 0.027(4) -0.011(3) 0.008(3) -0.012(3)
C13 0.023(4) 0.024(3) 0.033(4) -0.008(3) 0.008(3) -0.004(3)
C14 0.030(4) 0.018(3) 0.026(3) -0.004(3) 0.010(3) -0.007(3)
C15 0.037(4) 0.026(4) 0.022(3) -0.006(3) 0.009(3) -0.009(3)
C16 0.034(4) 0.034(4) 0.027(4) -0.002(3) 0.017(3) 0.009(3)
C17 0.019(3) 0.025(3) 0.016(3) -0.004(3) 0.003(3) -0.004(3)
C18 0.026(4) 0.022(3) 0.022(3) -0.002(3) 0.006(3) 0.003(3)
C19 0.026(4) 0.013(3) 0.028(3) -0.001(3) 0.007(3) 0.001(3)
C20 0.023(3) 0.015(3) 0.022(3) -0.001(2) 0.005(3) 0.003(3)
C21 0.029(4) 0.012(3) 0.030(4) 0.007(3) 0.008(3) 0.006(3)
C22 0.020(3) 0.024(3) 0.013(3) 0.000(2) 0.003(3) -0.002(3)
C23 0.042(5) 0.030(4) 0.043(4) 0.001(3) 0.021(4) 0.004(4)
C24 0.021(3) 0.018(3) 0.019(3) 0.002(2) 0.004(3) 0.005(3)
C25 0.026(4) 0.041(4) 0.037(4) 0.006(3) 0.002(3) 0.000(3)
O1 0.054(11) 0.074(8) 0.050(12) 0.008(8) 0.022(9) 0.011(9)
O1' 0.066(7) 0.050(7) 0.026(5) -0.016(5) 0.018(5) -0.019(6)

loop_
_atom_type_symbol
_atom_type_description
_atom_type_scat_dispersion_real
_atom_type_scat_dispersion_imag
_atom_type_scat_source
C C 0.0033 0.0016 'International Tables Vol C Tables 4.2.6.8 and 6.1.1.4'
O O 0.0106 0.0060 'International Tables Vol C Tables 4.2.6.8 and 6.1.1.4'
Cl Cl 0.1484 0.1585 'International Tables Vol C Tables 4.2.6.8 and 6.1.1.4'
N N 0.0061 0.0033 'International Tables Vol C Tables 4.2.6.8 and 6.1.1.4'
H H 0.0000 0.0000 'International Tables Vol C Tables 4.2.6.8 and 6.1.1.4'
Cu Cu 0.3201 1.2651 'International Tables Vol C Tables 4.2.6.8 and 6.1.1.4'

loop_
_geom_angle_atom_site_label_1
_geom_angle_atom_site_label_2
_geom_angle_atom_site_label_3
_geom_angle
_geom_angle_site_symmetry_1
_geom_angle_site_symmetry_3
N1 Cu1 N8 174.16(19) 2_765 .
N1 Cu1 N5 90.60(18) 2_765 5_766
N8 Cu1 N5 95.24(19) . 5_766
N1 Cu1 Cl2 88.20(15) 2_765 .
N8 Cu1 Cl2 90.12(15) . .
N5 Cu1 Cl2 104.98(15) 5_766 .
N1 Cu1 Cl1 89.73(15) 2_765 .
N8 Cu1 Cl1 89.87(16) . .
N5 Cu1 Cl1 95.56(15) 5_766 .
Cl2 Cu1 Cl1 159.38(7) . .
C7 N1 C8 103.4(5) . .
C7 N1 Cu1 124.7(4) . 2_745
C8 N1 Cu1 131.7(4) . 2_745
C8 N2 N3 102.1(5) . .
C7 N3 N2 109.5(5) . .
C7 N3 C6 127.6(5) . .
N2 N3 C6 122.9(5) . .
C16 N4 N6 102.0(5) . .
C15 N5 C16 102.9(5) . .
C15 N5 Cu1 137.3(5) . 5_766
C16 N5 Cu1 119.4(4) . 5_766
C15 N6 N4 108.9(5) . .
C15 N6 C14 131.7(6) . .
N4 N6 C14 119.4(5) . .
C23 N7 N9 102.3(5) . .
C24 N8 C23 103.8(5) . .
C24 N8 Cu1 128.7(4) . .
C23 N8 Cu1 127.4(4) . .
C24 N9 N7 110.0(5) . .
C24 N9 C22 130.2(5) . .
N7 N9 C22 119.8(5) . .
C1 N10 C17 121.5(4) . .
C1 N10 C9 119.9(5) . .
C17 N10 C9 117.8(5) . .
C3 C1 C2 117.8(5) . .
C3 C1 N10 121.2(5) . .
C2 C1 N10 121.0(5) . .
C5 C2 C1 121.8(5) . .
C5 C2 H2A 119.1 . .
C1 C2 H2A 119.1 . .
C4 C3 C1 120.9(5) . .
C4 C3 H3A 119.6 . .
C1 C3 H3A 119.6 . .
C3 C4 C6 120.3(5) . .
C3 C4 H4A 119.8 . .
C6 C4 H4A 119.8 . .
C2 C5 C6 119.1(5) . .
C2 C5 H5A 120.4 . .
C6 C5 H5A 120.4 . .
C5 C6 C4 119.9(5) . .
C5 C6 N3 121.1(5) . .
C4 C6 N3 119.0(5) . .
N1 C7 N3 110.2(5) . .
N1 C7 H7A 124.9 . .
N3 C7 H7A 124.9 . .
N2 C8 N1 114.8(5) . .
N2 C8 H8A 122.6 . .
N1 C8 H8A 122.6 . .
C10 C9 C11 118.3(5) . .
C10 C9 N10 121.2(5) . .
C11 C9 N10 120.6(5) . .
C9 C10 C13 121.2(6) . .
C9 C10 H10A 119.4 . .
C13 C10 H10A 119.4 . .
C12 C11 C9 121.1(6) . .
C12 C11 H11A 119.4 . .
C9 C11 H11A 119.4 . .
C14 C12 C11 118.9(6) . .
C14 C12 H12A 120.5 . .
C11 C12 H12A 120.5 . .
C14 C13 C10 119.7(6) . .
C14 C13 H13A 120.2 . .
C10 C13 H13A 120.2 . .
C13 C14 C12 120.7(6) . .
C13 C14 N6 118.6(6) . .
C12 C14 N6 120.7(5) . .
N5 C15 N6 110.9(6) . .
N5 C15 H15A 124.5 . .
N6 C15 H15A 124.5 . .
N4 C16 N5 115.3(6) . .
N4 C16 H16A 122.3 . .
N5 C16 H16A 122.3 . .
C18 C17 C19 118.6(5) . .
C18 C17 N10 119.8(5) . .
C19 C17 N10 121.6(5) . .
C21 C18 C17 120.5(6) . .
C21 C18 H18A 119.8 . .
C17 C18 H18A 119.8 . .
C20 C19 C17 121.5(5) . .
C20 C19 H19A 119.2 . .
C17 C19 H19A 119.2 . .
C19 C20 C22 118.8(5) . .
C19 C20 H20A 120.6 . .
C22 C20 H20A 120.6 . .
C18 C21 C22 119.9(5) . .
C18 C21 H21A 120.0 . .
C22 C21 H21A 120.0 . .
C21 C22 C20 120.7(5) . .
C21 C22 N9 119.9(5) . .
C20 C22 N9 119.4(5) . .
N7 C23 N8 114.7(6) . .
N7 C23 H23A 122.7 . .
N8 C23 H23A 122.7 . .
N8 C24 N9 109.2(5) . .
N8 C24 H24A 125.4 . .
N9 C24 H24A 125.4 . .
Cl3 C25 Cl5 111.1(4) . .
Cl3 C25 Cl4 109.5(4) . .
Cl5 C25 Cl4 110.7(4) . .
Cl3 C25 H25A 108.5 . .
Cl5 C25 H25A 108.5 . .
Cl4 C25 H25A 108.5 . .

loop_
_geom_bond_atom_site_label_1
_geom_bond_atom_site_label_2
_geom_bond_distance
_geom_bond_site_symmetry_2
Cu1 N1 1.983(5) 2_765
Cu1 N8 1.990(5) .
Cu1 N5 2.208(5) 5_766
Cu1 Cl2 2.3391(19) .
Cu1 Cl1 2.3755(18) .
Cl3 C25 1.750(7) .
Cl4 C25 1.768(7) .
Cl5 C25 1.753(7) .
N1 C7 1.310(7) .
N1 C8 1.350(7) .
N1 Cu1 1.983(5) 2_745
N2 C8 1.319(7) .
N2 N3 1.366(7) .
N3 C7 1.340(7) .
N3 C6 1.414(7) .
N4 C16 1.315(8) .
N4 N6 1.364(7) .
N5 C15 1.309(8) .
N5 C16 1.336(8) .
N5 Cu1 2.208(5) 5_766
N6 C15 1.330(8) .
N6 C14 1.440(7) .
N7 C23 1.305(8) .
N7 N9 1.374(7) .
N8 C24 1.323(7) .
N8 C23 1.357(8) .
N9 C24 1.335(7) .
N9 C22 1.438(7) .
N10 C1 1.414(7) .
N10 C17 1.429(7) .
N10 C9 1.430(7) .
C1 C3 1.387(8) .
C1 C2 1.391(8) .
C2 C5 1.378(8) .
C2 H2A 0.9300 .
C3 C4 1.376(8) .
C3 H3A 0.9300 .
C4 C6 1.381(8) .
C4 H4A 0.9300 .
C5 C6 1.382(8) .
C5 H5A 0.9300 .
C7 H7A 0.9300 .
C8 H8A 0.9300 .
C9 C10 1.380(8) .
C9 C11 1.395(8) .
C10 C13 1.382(8) .
C10 H10A 0.9300 .
C11 C12 1.388(8) .
C11 H11A 0.9300 .
C12 C14 1.381(9) .
C12 H12A 0.9300 .
C13 C14 1.375(9) .
C13 H13A 0.9300 .
C15 H15A 0.9300 .
C16 H16A 0.9300 .
C17 C18 1.390(8) .
C17 C19 1.395(8) .
C18 C21 1.380(8) .
C18 H18A 0.9300 .
C19 C20 1.375(8) .
C19 H19A 0.9300 .
C20 C22 1.391(8) .
C20 H20A 0.9300 .
C21 C22 1.383(8) .
C21 H21A 0.9300 .
C23 H23A 0.9300 .
C24 H24A 0.9300 .
C25 H25A 0.9800 .

loop_
_geom_torsion_atom_site_label_1
_geom_torsion_atom_site_label_2
_geom_torsion_atom_site_label_3
_geom_torsion_atom_site_label_4
_geom_torsion
_geom_torsion_site_symmetry_1
C8 N2 N3 C7 -0.4(6) .
C8 N2 N3 C6 -178.0(6) .
C16 N4 N6 C15 -0.3(7) .
C16 N4 N6 C14 179.5(5) .
C23 N7 N9 C24 0.4(7) .
C23 N7 N9 C22 180.0(5) .
C17 N10 C1 C3 -23.7(9) .
C9 N10 C1 C3 146.2(6) .
C17 N10 C1 C2 157.1(6) .
C9 N10 C1 C2 -33.0(8) .
C3 C1 C2 C5 0.4(9) .
N10 C1 C2 C5 179.6(6) .
C2 C1 C3 C4 0.2(9) .
N10 C1 C3 C4 -179.0(6) .
C1 C3 C4 C6 -2.0(10) .
C1 C2 C5 C6 0.8(9) .
C2 C5 C6 C4 -2.5(9) .
C2 C5 C6 N3 175.5(6) .
C3 C4 C6 C5 3.1(9) .
C3 C4 C6 N3 -175.0(6) .
C7 N3 C6 C5 -135.8(6) .
N2 N3 C6 C5 41.5(9) .
C7 N3 C6 C4 42.3(9) .
N2 N3 C6 C4 -140.5(6) .
C8 N1 C7 N3 -1.3(7) .
Cu1 N1 C7 N3 -178.5(4) 2_745
N2 N3 C7 N1 1.1(7) .
C6 N3 C7 N1 178.6(6) .
N3 N2 C8 N1 -0.5(7) .
C7 N1 C8 N2 1.1(8) .
Cu1 N1 C8 N2 178.1(4) 2_745
C1 N10 C9 C10 -40.3(8) .
C17 N10 C9 C10 130.0(6) .
C1 N10 C9 C11 140.6(6) .
C17 N10 C9 C11 -49.1(8) .
C11 C9 C10 C13 1.4(9) .
N10 C9 C10 C13 -177.7(5) .
C10 C9 C11 C12 -3.0(9) .
N10 C9 C11 C12 176.1(6) .
C9 C11 C12 C14 1.8(10) .
C9 C10 C13 C14 1.3(10) .
C10 C13 C14 C12 -2.6(10) .
C10 C13 C14 N6 175.5(5) .
C11 C12 C14 C13 1.0(10) .
C11 C12 C14 N6 -177.0(5) .
C15 N6 C14 C13 170.9(6) .
N4 N6 C14 C13 -8.8(8) .
C15 N6 C14 C12 -11.0(10) .
N4 N6 C14 C12 169.3(6) .
C16 N5 C15 N6 1.0(7) .
Cu1 N5 C15 N6 174.0(4) 5_766
N4 N6 C15 N5 -0.4(7) .
C14 N6 C15 N5 179.8(5) .
N6 N4 C16 N5 1.0(7) .
C15 N5 C16 N4 -1.3(7) .
Cu1 N5 C16 N4 -175.9(4) 5_766
C1 N10 C17 C18 140.3(6) .
C9 N10 C17 C18 -29.8(8) .
C1 N10 C17 C19 -41.5(8) .
C9 N10 C17 C19 148.4(6) .
C19 C17 C18 C21 -1.9(9) .
N10 C17 C18 C21 176.4(5) .
C18 C17 C19 C20 0.6(9) .
N10 C17 C19 C20 -177.6(6) .
C17 C19 C20 C22 1.6(9) .
C17 C18 C21 C22 0.8(9) .
C18 C21 C22 C20 1.5(9) .
C18 C21 C22 N9 -178.4(5) .
C19 C20 C22 C21 -2.7(9) .
C19 C20 C22 N9 177.3(5) .
C24 N9 C22 C21 -4.0(9) .
N7 N9 C22 C21 176.5(6) .
C24 N9 C22 C20 176.0(6) .
N7 N9 C22 C20 -3.4(8) .
N9 N7 C23 N8 -0.4(8) .
C24 N8 C23 N7 0.2(8) .
Cu1 N8 C23 N7 -176.1(5) .
C23 N8 C24 N9 0.1(7) .
Cu1 N8 C24 N9 176.3(4) .
N7 N9 C24 N8 -0.3(7) .
C22 N9 C24 N8 -179.8(5) .
